data_4113426
loop_
_publ_author_name
'David G. Churchill'
'Kevin E. Janak'
'Joshua S. Wittenberg'
'Gerard Parkin'

_publ_section_title
;
 Normal and Inverse Primary Kinetic Deuterium Isotope Effects for C-H Bond
 Reductive Elimination and Oxidative Addition Reactions of Molybdenocene
 and Tungstenocene Complexes: Evidence for Benzene \s-Complex
 Intermediates
;
_journal_name_full 'Journal of the American Chemical Society'
_journal_page_first 1403
_journal_page_last 1420
_journal_paper_doi 10.1021/ja027670k
_journal_volume 125
_journal_year 2003
_chemical_formula_sum 'C21 H34 Si W'
_chemical_formula_weight 498.42
_chemical_name_systematic
; 
 ? 
;
_space_group_IT_number 62
_symmetry_cell_setting orthorhombic
_symmetry_space_group_name_Hall '-P 2ac 2n'
_symmetry_space_group_name_H-M 'P n m a'
_atom_sites_solution_hydrogens geom
_atom_sites_solution_primary direct
_atom_sites_solution_secondary difmap
_audit_creation_method SHELXL-97
_cell_angle_alpha 90.00
_cell_angle_beta 90.00
_cell_angle_gamma 90.00
_cell_formula_units_Z 4
_cell_length_a 10.257(3)
_cell_length_b 14.744(6)
_cell_length_c 13.261(5)
_cell_measurement_temperature 243(2)
_cell_volume 2005.5(13)
_computing_structure_refinement 'SHELXL-97 (Sheldrick, 1997)'
_computing_structure_solution 'SHELXS-97 (Sheldrick, 1990)'
_diffrn_ambient_temperature 243(2)
_diffrn_measured_fraction_theta_full 0.952
_diffrn_measured_fraction_theta_max 0.952
_diffrn_radiation_monochromator graphite
_diffrn_radiation_source 'fine-focus sealed tube'
_diffrn_radiation_type MoK\a
_diffrn_radiation_wavelength 0.71073
_diffrn_reflns_av_R_equivalents 0.1108
_diffrn_reflns_av_sigmaI/netI 0.1140
_diffrn_reflns_limit_h_max 13
_diffrn_reflns_limit_h_min -5
_diffrn_reflns_limit_k_max 17
_diffrn_reflns_limit_k_min -19
_diffrn_reflns_limit_l_max 17
_diffrn_reflns_limit_l_min -17
_diffrn_reflns_number 13447
_diffrn_reflns_theta_full 28.36
_diffrn_reflns_theta_max 28.36
_diffrn_reflns_theta_min 2.07
_exptl_absorpt_coefficient_mu 5.818
_exptl_absorpt_correction_T_max 0.5938
_exptl_absorpt_correction_T_min 0.3891
_exptl_crystal_density_diffrn 1.651
_exptl_crystal_F_000 992
_exptl_crystal_size_max 0.20
_exptl_crystal_size_mid 0.10
_exptl_crystal_size_min 0.10
_refine_diff_density_max 1.134
_refine_diff_density_min -2.488
_refine_diff_density_rms 0.201
_refine_ls_extinction_coef 0.00076(17)
_refine_ls_extinction_expression Fc^*^=kFc[1+0.001xFc^2^\l^3^/sin(2\q)]^-1/4^
_refine_ls_extinction_method SHELXL
_refine_ls_goodness_of_fit_ref 1.010
_refine_ls_hydrogen_treatment mixed
_refine_ls_matrix_type full
_refine_ls_number_parameters 116
_refine_ls_number_reflns 2474
_refine_ls_number_restraints 0
_refine_ls_restrained_S_all 1.010
_refine_ls_R_factor_all 0.1317
_refine_ls_R_factor_gt 0.0527
_refine_ls_shift/su_max 0.083
_refine_ls_shift/su_mean 0.003
_refine_ls_structure_factor_coef Fsqd
_refine_ls_weighting_details 'calc w=1/[\s^2^(Fo^2^)+(0.0506P)^2^+5.5834P] where P=(Fo^2^+2Fc^2^)/3'
_refine_ls_weighting_scheme calc
_refine_ls_wR_factor_gt 0.1049
_refine_ls_wR_factor_ref 0.1266
_reflns_number_gt 1379
_reflns_number_total 2474
_reflns_threshold_expression >2sigma(I)
_cod_data_source_file ja027670k-5_s1_2.cif
_cod_data_source_block ds10
_cod_original_cell_volume 2005.6(13)
_cod_database_code 4113426

loop_
_symmetry_equiv_pos_as_xyz
'x, y, z'
'-x+1/2, -y, z+1/2'
'-x, y+1/2, -z'
'x+1/2, -y+1/2, -z+1/2'
'-x, -y, -z'
'x-1/2, y, -z-1/2'
'x, -y-1/2, z'
'-x-1/2, y-1/2, z-1/2'

loop_
_atom_site_label
_atom_site_type_symbol
_atom_site_fract_x
_atom_site_fract_y
_atom_site_fract_z
_atom_site_U_iso_or_equiv
_atom_site_adp_type
_atom_site_occupancy
_atom_site_symmetry_multiplicity
_atom_site_calc_flag
_atom_site_refinement_flags
W W 0.13515(5) 0.2500 0.46430(4) 0.0381(2) Uani 1 2 d S
C1 C -0.0474(16) 0.3150(13) 0.3970(15) 0.039(5) Uiso 0.50 1 d P
H1A H -0.0404 0.3369 0.3283 0.059 Uiso 0.50 1 calc PR
H1B H 0.0261 0.3369 0.4361 0.059 Uiso 0.50 1 calc PR
H1C H -0.1279 0.3369 0.4267 0.059 Uiso 0.50 1 calc PR
C11 C 0.3483(11) 0.2500 0.4312(10) 0.034(3) Uani 1 2 d S
C12 C 0.2937(9) 0.3291(7) 0.3824(7) 0.041(3) Uani 1 1 d .
C13 C 0.2076(10) 0.2945(7) 0.3034(7) 0.049(3) Uani 1 1 d .
C21 C 0.2314(9) 0.2500 0.6156(9) 0.027(3) Uani 1 2 d S
C22 C 0.1461(9) 0.3271(6) 0.6114(7) 0.035(2) Uani 1 1 d .
C23 C 0.0170(10) 0.2995(8) 0.6084(8) 0.054(3) Uani 1 1 d .
C32 C 0.3343(10) 0.4274(8) 0.3924(9) 0.058(3) Uani 1 1 d .
H32A H 0.3777 0.4364 0.4566 0.087 Uiso 1 1 calc R
H32B H 0.2578 0.4659 0.3889 0.087 Uiso 1 1 calc R
H32C H 0.3935 0.4430 0.3380 0.087 Uiso 1 1 calc R
C33 C 0.1479(10) 0.3552(8) 0.2271(8) 0.063(3) Uani 1 1 d .
H33A H 0.2128 0.3716 0.1771 0.095 Uiso 1 1 calc R
H33B H 0.1158 0.4096 0.2599 0.095 Uiso 1 1 calc R
H33C H 0.0761 0.3242 0.1944 0.095 Uiso 1 1 calc R
C42 C 0.1812(11) 0.4255(8) 0.6312(9) 0.067(4) Uani 1 1 d .
H42A H 0.1298 0.4644 0.5876 0.100 Uiso 1 1 calc R
H42B H 0.2731 0.4348 0.6174 0.100 Uiso 1 1 calc R
H42C H 0.1632 0.4401 0.7011 0.100 Uiso 1 1 calc R
C43 C -0.1026(10) 0.3587(11) 0.6131(10) 0.097(5) Uani 1 1 d .
H43A H -0.1351 0.3604 0.6817 0.145 Uiso 1 1 calc R
H43B H -0.1693 0.3343 0.5689 0.145 Uiso 1 1 calc R
H43C H -0.0804 0.4197 0.5916 0.145 Uiso 1 1 calc R
C51 C 0.5061(10) 0.3474(9) 0.6003(9) 0.073(4) Uani 1 1 d .
H51A H 0.5333 0.3415 0.6700 0.110 Uiso 1 1 calc R
H51B H 0.4567 0.4030 0.5920 0.110 Uiso 1 1 calc R
H51C H 0.5823 0.3490 0.5570 0.110 Uiso 1 1 calc R
Si Si 0.4034(3) 0.2500 0.5657(3) 0.0401(10) Uani 1 2 d S

loop_
_atom_site_aniso_label
_atom_site_aniso_U_11
_atom_site_aniso_U_22
_atom_site_aniso_U_33
_atom_site_aniso_U_23
_atom_site_aniso_U_13
_atom_site_aniso_U_12
W 0.0271(3) 0.0536(4) 0.0337(3) 0.000 -0.0015(3) 0.000
C11 0.033(6) 0.028(8) 0.040(8) 0.000 0.008(6) 0.000
C12 0.042(5) 0.042(7) 0.039(6) 0.010(5) 0.011(5) 0.003(5)
C13 0.062(6) 0.050(8) 0.034(6) -0.002(5) -0.004(5) 0.038(5)
C21 0.012(5) 0.040(9) 0.028(7) 0.000 0.001(5) 0.000
C22 0.044(5) 0.021(6) 0.038(5) -0.004(4) 0.012(5) 0.006(5)
C23 0.056(6) 0.074(9) 0.032(6) -0.006(6) 0.012(5) 0.017(6)
C32 0.068(7) 0.050(8) 0.055(7) 0.003(6) 0.022(6) 0.001(6)
C33 0.082(8) 0.069(9) 0.039(6) 0.017(6) -0.009(6) -0.005(7)
C42 0.085(8) 0.062(9) 0.053(8) -0.004(7) 0.003(6) 0.019(7)
C43 0.058(7) 0.163(15) 0.069(9) -0.014(10) 0.013(7) 0.043(9)
C51 0.058(7) 0.108(12) 0.054(8) -0.006(8) -0.009(6) -0.027(7)
Si 0.0313(17) 0.047(3) 0.042(2) 0.000 -0.0078(16) 0.000

loop_
_atom_type_symbol
_atom_type_description
_atom_type_scat_dispersion_real
_atom_type_scat_dispersion_imag
_atom_type_scat_source
C C 0.0033 0.0016 'International Tables Vol C Tables 4.2.6.8 and 6.1.1.4'
H H 0.0000 0.0000 'International Tables Vol C Tables 4.2.6.8 and 6.1.1.4'
Si Si 0.0817 0.0704 'International Tables Vol C Tables 4.2.6.8 and 6.1.1.4'
W W -0.8490 6.8722 'International Tables Vol C Tables 4.2.6.8 and 6.1.1.4'

loop_
_geom_angle_atom_site_label_1
_geom_angle_atom_site_label_2
_geom_angle_atom_site_label_3
_geom_angle
_geom_angle_site_symmetry_1
_geom_angle_site_symmetry_3
C11 W C21 75.1(4) . .
C11 W C22 97.0(4) . .
C21 W C22 37.2(3) . .
C11 W C22 97.0(4) . 7_565
C21 W C22 37.2(3) . 7_565
C22 W C22 60.4(5) . 7_565
C11 W C12 37.4(3) . .
C21 W C12 96.4(3) . .
C22 W C12 96.8(4) . .
C22 W C12 129.3(3) 7_565 .
C11 W C12 37.4(3) . 7_565
C21 W C12 96.4(3) . 7_565
C22 W C12 129.3(3) . 7_565
C22 W C12 96.8(4) 7_565 7_565
C12 W C12 61.6(5) . 7_565
C11 W C1 136.6(5) . 7_565
C21 W C1 135.4(5) . 7_565
C22 W C1 126.1(5) . 7_565
C22 W C1 99.6(5) 7_565 7_565
C12 W C1 127.9(5) . 7_565
C12 W C1 100.6(5) 7_565 7_565
C11 W C1 136.6(5) . .
C21 W C1 135.4(5) . .
C22 W C1 99.6(5) . .
C22 W C1 126.1(5) 7_565 .
C12 W C1 100.6(5) . .
C12 W C1 127.9(5) 7_565 .
C1 W C1 49.6(9) 7_565 .
C11 W C13 60.8(4) . 7_565
C21 W C13 132.4(4) . 7_565
C22 W C13 155.1(3) . 7_565
C22 W C13 128.8(4) 7_565 7_565
C12 W C13 59.0(3) . 7_565
C12 W C13 36.8(3) 7_565 7_565
C1 W C13 77.8(5) 7_565 7_565
C1 W C13 91.2(5) . 7_565
C11 W C13 60.8(4) . .
C21 W C13 132.4(4) . .
C22 W C13 128.8(4) . .
C22 W C13 155.1(3) 7_565 .
C12 W C13 36.8(3) . .
C12 W C13 59.0(3) 7_565 .
C1 W C13 91.2(5) 7_565 .
C1 W C13 77.8(5) . .
C13 W C13 32.4(5) 7_565 .
C11 W C23 131.2(4) . .
C21 W C23 60.3(4) . .
C22 W C23 34.7(3) . .
C22 W C23 59.1(3) 7_565 .
C12 W C23 126.2(4) . .
C12 W C23 154.8(4) 7_565 .
C1 W C23 91.4(5) 7_565 .
C1 W C23 76.5(5) . .
C13 W C23 167.3(4) 7_565 .
C13 W C23 143.5(4) . .
C11 W C23 131.2(4) . 7_565
C21 W C23 60.3(4) . 7_565
C22 W C23 59.1(3) . 7_565
C22 W C23 34.7(3) 7_565 7_565
C12 W C23 154.8(4) . 7_565
C12 W C23 126.2(4) 7_565 7_565
C1 W C23 76.5(5) 7_565 7_565
C1 W C23 91.4(5) . 7_565
C13 W C23 143.5(4) 7_565 7_565
C13 W C23 167.3(4) . 7_565
C23 W C23 35.8(6) . 7_565
C1 C1 W 65.2(5) 7_565 .
C12 C11 C12 107.5(12) 7_565 .
C12 C11 Si 122.9(6) 7_565 .
C12 C11 Si 122.9(6) . .
C12 C11 W 73.0(6) 7_565 .
C12 C11 W 73.0(6) . .
Si C11 W 96.2(5) . .
C11 C12 C13 105.8(9) . .
C11 C12 C32 128.8(9) . .
C13 C12 C32 124.3(9) . .
C11 C12 W 69.5(6) . .
C13 C12 W 74.5(6) . .
C32 C12 W 130.2(7) . .
C13 C13 C12 110.4(6) 7_565 .
C13 C13 C33 127.1(6) 7_565 .
C12 C13 C33 121.8(10) . .
C13 C13 W 73.8(2) 7_565 .
C12 C13 W 68.8(5) . .
C33 C13 W 131.0(7) . .
C22 C21 C22 104.7(10) 7_565 .
C22 C21 Si 123.9(6) 7_565 .
C22 C21 Si 123.9(6) . .
C22 C21 W 72.3(6) 7_565 .
C22 C21 W 72.3(6) . .
Si C21 W 95.7(5) . .
C23 C22 C21 110.6(8) . .
C23 C22 C42 120.8(9) . .
C21 C22 C42 127.3(9) . .
C23 C22 W 77.3(6) . .
C21 C22 W 70.5(6) . .
C42 C22 W 129.9(7) . .
C22 C23 C23 107.0(6) . 7_565
C22 C23 C43 127.4(11) . .
C23 C23 C43 125.4(8) 7_565 .
C22 C23 W 68.0(5) . .
C23 C23 W 72.1(3) 7_565 .
C43 C23 W 128.8(8) . .
C51 Si C51 102.7(8) . 7_565
C51 Si C11 114.3(4) . .
C51 Si C11 114.3(4) 7_565 .
C51 Si C21 116.7(4) . .
C51 Si C21 116.7(5) 7_565 .
C11 Si C21 93.0(5) . .

loop_
_geom_bond_atom_site_label_1
_geom_bond_atom_site_label_2
_geom_bond_distance
_geom_bond_site_symmetry_2
W C11 2.230(12) .
W C21 2.236(12) .
W C22 2.260(9) .
W C22 2.260(9) 7_565
W C12 2.276(9) .
W C12 2.276(9) 7_565
W C1 2.284(18) 7_565
W C1 2.284(18) .
W C13 2.353(10) 7_565
W C13 2.353(10) .
W C23 2.378(10) .
W C23 2.378(10) 7_565
C1 C1 1.92(4) 7_565
C11 C12 1.446(12) 7_565
C11 C12 1.446(12) .
C11 Si 1.871(13) .
C12 C13 1.463(14) .
C12 C32 1.515(14) .
C13 C13 1.31(2) 7_565
C13 C33 1.484(13) .
C21 C22 1.435(10) 7_565
C21 C22 1.435(10) .
C21 Si 1.884(11) .
C22 C23 1.386(13) .
C22 C42 1.517(14) .
C23 C23 1.46(2) 7_565
C23 C43 1.507(14) .
C51 Si 1.839(11) .
Si C51 1.839(11) 7_565
